data_7717922
loop_
_publ_author_name
'Kosaka, Wataru'
'Watanabe, Yudai'
'Kitayama, Taku'
'Itoh, Chisa'
'Miyasaka, Hitoshi'

_publ_section_title
;
 Introduction of substituents for tuning the redox properties of
 benzoate-bridged paddlewheel diruthenium(II,II) complexes: what does the
 OH group bring?
;
_journal_issue 5
_journal_name_full 'Dalton transactions (Cambridge, England : 2003)'
_journal_page_first 1838
_journal_page_last 1849
_journal_paper_doi 10.1039/d4dt03020f
_journal_volume 54
_journal_year 2025
_chemical_formula_moiety 'C36 H32 Cl4 O14 Ru2, 2(C4 H8 O)'
_chemical_formula_sum 'C44 H48 Cl4 O16 Ru2'
_chemical_formula_weight 1176.76
_space_group_crystal_system monoclinic
_space_group_IT_number 14
_space_group_name_Hall '-P 2ybc'
_space_group_name_H-M_alt 'P 1 21/c 1'
_atom_sites_solution_hydrogens geom
_audit_creation_date 2020-10-20
_audit_creation_method
;
Olex2 1.3
(compiled Nov 21 2019 18:26:39 for OlexSys, GUI svn.r6003)
;
_audit_update_record
;
2024-10-28 deposited with the CCDC.	2024-12-11 downloaded from the CCDC.
;
_cell_angle_alpha 90
_cell_angle_beta 91.348(9)
_cell_angle_gamma 90
_cell_formula_units_Z 2
_cell_length_a 13.7138(13)
_cell_length_b 19.4669(11)
_cell_length_c 8.4058(9)
_cell_measurement_reflns_used 4384
_cell_measurement_temperature 98.15
_cell_measurement_theta_max 30.2230
_cell_measurement_theta_min 1.4860
_cell_volume 2243.4(3)
_computing_cell_refinement 'CrysAlisPro 1.171.39.46 (Rigaku OD, 2018)'
_computing_data_collection 'CrysAlisPro 1.171.39.46 (Rigaku OD, 2018)'
_computing_data_reduction 'CrysAlisPro 1.171.39.46 (Rigaku OD, 2018)'
_computing_molecular_graphics 'Olex2 1.3 (Dolomanov et al., 2009)'
_computing_publication_material 'Olex2 1.3 (Dolomanov et al., 2009)'
_computing_structure_refinement 'SHELXL 2018/3 (Sheldrick, 2015)'
_computing_structure_solution 'SHELXT 2018/2 (Sheldrick, 2018)'
_diffrn_ambient_temperature 98.15
_diffrn_detector 'CCD plate'
_diffrn_detector_area_resol_mean 28.626
_diffrn_detector_type 'Rigaku Saturn724+'
_diffrn_measured_fraction_theta_full 0.985
_diffrn_measured_fraction_theta_max 0.968
_diffrn_measurement_details
;
List of Runs (angles in degrees, time in seconds):

  # Type    Start    End  Width  t~exp~   \w     \q     \k     \f   Frames
#--------------------------------------------------------------------------
  1  \w   -110.00  70.00   0.50   10.00    --  -20.00  45.00   0.00  360
  2  \w   -110.00  70.00   0.50   10.00    --  -20.00  45.00  90.00  360
;
_diffrn_measurement_device 'AFC10: Fixed Chi 2 circle'
_diffrn_measurement_device_type 'Rigaku Saturn724+ (2x2 bin mode)'
_diffrn_measurement_method 'profile data from \w-scans'
_diffrn_orient_matrix_type 'CrysAlisPro convention (1999,Acta A55,543-557)'
_diffrn_orient_matrix_UB_11 -0.0345563000
_diffrn_orient_matrix_UB_12 -0.0269014000
_diffrn_orient_matrix_UB_13 0.0065190000
_diffrn_orient_matrix_UB_21 -0.0316368000
_diffrn_orient_matrix_UB_22 0.0172769000
_diffrn_orient_matrix_UB_23 -0.0546784000
_diffrn_orient_matrix_UB_31 0.0219258000
_diffrn_orient_matrix_UB_32 -0.0174883000
_diffrn_orient_matrix_UB_33 -0.0639691000
_diffrn_radiation_collimation 0.3
_diffrn_radiation_monochromator Confocal
_diffrn_radiation_probe x-ray
_diffrn_radiation_type 'Mo K\a'
_diffrn_radiation_wavelength 0.71073
_diffrn_reflns_av_R_equivalents 0.1120
_diffrn_reflns_av_unetI/netI 0.1238
_diffrn_reflns_Laue_measured_fraction_full 0.985
_diffrn_reflns_Laue_measured_fraction_max 0.968
_diffrn_reflns_limit_h_max 12
_diffrn_reflns_limit_h_min -17
_diffrn_reflns_limit_k_max 25
_diffrn_reflns_limit_k_min -25
_diffrn_reflns_limit_l_max 9
_diffrn_reflns_limit_l_min -10
_diffrn_reflns_number 18257
_diffrn_reflns_point_group_measured_fraction_full 0.985
_diffrn_reflns_point_group_measured_fraction_max 0.968
_diffrn_reflns_theta_full 25.242
_diffrn_reflns_theta_max 27.496
_diffrn_reflns_theta_min 2.566
_diffrn_source 'Rotating Anode'
_diffrn_source_current 24.0
_diffrn_source_power 1.2
_diffrn_source_target Mo
_diffrn_source_type 'Rotating Anode'
_diffrn_source_voltage 50.0
_exptl_absorpt_coefficient_mu 0.985
_exptl_absorpt_correction_T_max 1.00000
_exptl_absorpt_correction_T_min 0.34638
_exptl_absorpt_correction_type multi-scan
_exptl_absorpt_process_details
;
CrysAlisPro 1.171.39.46 (Rigaku Oxford Diffraction, 2018)
Empirical absorption correction using spherical harmonics,
 implemented in SCALE3 ABSPACK scaling algorithm.
;
_exptl_crystal_colour brown
_exptl_crystal_colour_primary brown
_exptl_crystal_density_diffrn 1.742
_exptl_crystal_description plate
_exptl_crystal_F_000 1192
_exptl_crystal_size_max 0.147
_exptl_crystal_size_mid 0.13
_exptl_crystal_size_min 0.057
_refine_diff_density_max 2.982
_refine_diff_density_min -2.381
_refine_diff_density_rms 0.213
_refine_ls_extinction_method none
_refine_ls_goodness_of_fit_ref 1.046
_refine_ls_hydrogen_treatment constr
_refine_ls_matrix_type full
_refine_ls_number_parameters 301
_refine_ls_number_reflns 4990
_refine_ls_number_restraints 40
_refine_ls_restrained_S_all 1.042
_refine_ls_R_factor_all 0.1627
_refine_ls_R_factor_gt 0.0950
_refine_ls_shift/su_max 0.000
_refine_ls_shift/su_mean 0.000
_refine_ls_structure_factor_coef Fsqd
_refine_ls_weighting_details 'w=1/[\s^2^(Fo^2^)+(0.1572P)^2^+7.6721P] where P=(Fo^2^+2Fc^2^)/3'
_refine_ls_weighting_scheme calc
_refine_ls_wR_factor_gt 0.2456
_refine_ls_wR_factor_ref 0.2871
_reflns_Friedel_coverage 0.000
_reflns_number_gt 2905
_reflns_number_total 4990
_reflns_threshold_expression 'I > 2\s(I)'
_cod_data_source_file d4dt03020f2.cif
_cod_data_source_block ru2_2-cl-4-oh_homo
_cod_database_code 7717922
_shelx_shelxl_version_number 2018/3
_chemical_oxdiff_formula Ru2C28O12Cl5H16
_shelx_space_group_comment
;
The symmetry employed for this shelxl refinement is uniquely defined
by the following loop, which should always be used as a source of
symmetry information in preference to the above space-group names.
They are only intended as comments.
;
_reflns_odcompleteness_completeness 86.45
_reflns_odcompleteness_iscentric 1
_reflns_odcompleteness_theta 31.54
_olex2_refinement_description
;
1. Twinned data refinement
 Scales: 0.9738(17)
 0.0262(17)
2. Fixed Uiso
 At 1.2 times of:
  All C(H) groups, All C(H,H) groups
 At 1.5 times of:
  All O(H) groups
3. Rigid bond restraints
 O7, C15, C16, C18, C17
 with sigma for 1-2 distances of 0.01 and sigma for 1-3 distances of 0.01
4. Uiso/Uaniso restraints and constraints
C18 \\sim O7 \\sim C15 \\sim C16 \\sim C17: within 1.7A with sigma of 0.02 and
sigma for terminal atoms of 0.04 within 1.7A
5.a Secondary CH2 refined with riding coordinates:
 C15(H15A,H15B), C16(H16A,H16B), C17(H17A,H17B), C18(H18A,H18B), C19(H19A,
 H19B), C20(H20A,H20B), C21(H21A,H21B), C22(H22A,H22B)
5.b Aromatic/amide H refined with riding coordinates:
 C4(H4), C6(H6), C7(H7), C11(H11), C13(H13), C14(H14)
5.c Idealised tetrahedral OH refined as rotating group:
 O3(H3), O6(H6A)
;
_olex2_submission_special_instructions 'No special instructions were received'
_oxdiff_exptl_absorpt_empirical_details
;
Empirical correction (ABSPACK) includes:
- Absorption correction using spherical harmonics
- Frame scaling
- Detector area scaling
;
_oxdiff_exptl_absorpt_empirical_full_max 1.607
_oxdiff_exptl_absorpt_empirical_full_min 0.413

loop_
_space_group_symop_operation_xyz
'x, y, z'
'-x, y+1/2, -z+1/2'
'-x, -y, -z'
'x, -y-1/2, z-1/2'

loop_
_atom_site_label
_atom_site_type_symbol
_atom_site_fract_x
_atom_site_fract_y
_atom_site_fract_z
_atom_site_U_iso_or_equiv
_atom_site_adp_type
_atom_site_occupancy
_atom_site_site_symmetry_order
_atom_site_calc_flag
_atom_site_refinement_flags_posn
_atom_site_refinement_flags_adp
_atom_site_refinement_flags_occupancy
_atom_site_disorder_assembly
_atom_site_disorder_group
C1 C 0.3611(7) 0.4190(5) 0.6083(14) 0.030(2) Uani 1 1 d . . . . .
C2 C 0.2846(8) 0.3738(5) 0.6673(13) 0.031(2) Uani 1 1 d . . . . .
C3 C 0.2125(9) 0.3921(6) 0.7743(15) 0.039(3) Uani 1 1 d . . . . .
C4 C 0.1420(9) 0.3455(6) 0.8225(15) 0.041(3) Uani 1 1 d . . . . .
H4 H 0.092994 0.359254 0.893934 0.050 Uiso 1 1 calc R U . . .
C5 C 0.1443(8) 0.2786(5) 0.7645(15) 0.040(3) Uani 1 1 d . . . . .
C6 C 0.2145(8) 0.2588(6) 0.6566(16) 0.043(3) Uani 1 1 d . . . . .
H6 H 0.215008 0.213333 0.615629 0.052 Uiso 1 1 calc R U . . .
C7 C 0.2825(9) 0.3055(6) 0.6101(14) 0.039(3) Uani 1 1 d . . . . .
H7 H 0.330229 0.291600 0.536589 0.047 Uiso 1 1 calc R U . . .
C8 C 0.3641(7) 0.5731(5) 0.3461(14) 0.032(2) Uani 1 1 d . . . . .
C9 C 0.2841(8) 0.6107(5) 0.2620(14) 0.032(3) Uani 1 1 d . . . . .
C10 C 0.2121(8) 0.6492(6) 0.3356(15) 0.039(3) Uani 1 1 d . . . . .
C11 C 0.1378(9) 0.6805(5) 0.2498(15) 0.039(3) Uani 1 1 d . . . . .
H11 H 0.089015 0.705899 0.302440 0.047 Uiso 1 1 calc R U . . .
C12 C 0.1354(8) 0.6742(5) 0.0827(16) 0.040(3) Uani 1 1 d . . . . .
C13 C 0.2057(8) 0.6371(6) 0.0049(15) 0.040(3) Uani 1 1 d . . . . .
H13 H 0.204436 0.633669 -0.107852 0.048 Uiso 1 1 calc R U . . .
C14 C 0.2787(8) 0.6046(5) 0.0960(15) 0.038(3) Uani 1 1 d . . . . .
H14 H 0.325994 0.577581 0.043919 0.046 Uiso 1 1 calc R U . . .
C15 C 0.5338(10) 0.3203(5) 0.2151(15) 0.046(3) Uani 1 1 d . U . . .
H15A H 0.478386 0.304703 0.279341 0.055 Uiso 1 1 calc R U . . .
H15B H 0.595237 0.312448 0.276557 0.055 Uiso 1 1 calc R U . . .
C16 C 0.5351(9) 0.2830(5) 0.0592(15) 0.043(3) Uani 1 1 d . U . . .
H16A H 0.507219 0.236380 0.069132 0.052 Uiso 1 1 calc R U . . .
H16B H 0.602406 0.279281 0.019999 0.052 Uiso 1 1 calc R U . . .
C17 C 0.4722(9) 0.3274(6) -0.0514(15) 0.042(3) Uani 1 1 d . U . . .
H17A H 0.409317 0.304560 -0.077096 0.050 Uiso 1 1 calc R U . . .
H17B H 0.506159 0.337020 -0.151685 0.050 Uiso 1 1 calc R U . . .
C18 C 0.4562(9) 0.3936(6) 0.0424(14) 0.039(2) Uani 1 1 d . U . . .
H18A H 0.468188 0.434224 -0.025307 0.047 Uiso 1 1 calc R U . . .
H18B H 0.388407 0.395806 0.080041 0.047 Uiso 1 1 calc R U . . .
Cl1 Cl 0.2033(2) 0.47463(14) 0.8517(4) 0.0448(8) Uani 1 1 d . . . . .
Cl2 Cl 0.2072(3) 0.65743(18) 0.5408(4) 0.0553(9) Uani 1 1 d . . . . .
O1 O 0.3991(5) 0.4037(3) 0.4781(9) 0.0312(17) Uani 1 1 d . . . . .
O2 O 0.3871(6) 0.4714(3) 0.6930(9) 0.0328(17) Uani 1 1 d . . . . .
O3 O 0.0736(6) 0.2352(4) 0.8166(11) 0.043(2) Uani 1 1 d . . . . .
H3 H 0.083312 0.195555 0.780641 0.065 Uiso 1 1 calc R U . . .
O4 O 0.4011(5) 0.5220(3) 0.2726(9) 0.0305(16) Uani 1 1 d . . . . .
O5 O 0.3887(5) 0.5910(4) 0.4853(9) 0.0323(17) Uani 1 1 d . . . . .
O6 O 0.0621(6) 0.7035(4) -0.0049(11) 0.045(2) Uani 1 1 d . . . . .
H6A H 0.019199 0.718318 0.056008 0.068 Uiso 1 1 calc R U . . .
O7 O 0.5232(6) 0.3921(3) 0.1733(9) 0.0353(17) Uani 1 1 d . U . . .
Ru1 Ru 0.50667(6) 0.46549(4) 0.39223(10) 0.0285(3) Uani 1 1 d . . . . .
C19 C 0.1855(10) 0.0831(6) 0.7812(16) 0.048(3) Uani 1 1 d . . . . .
H19A H 0.222789 0.118469 0.841627 0.058 Uiso 1 1 calc R U . . .
H19B H 0.229328 0.060056 0.705985 0.058 Uiso 1 1 calc R U . . .
C20 C 0.1384(10) 0.0315(7) 0.8923(17) 0.051(3) Uani 1 1 d . . . . .
H20A H 0.185462 -0.004126 0.928156 0.061 Uiso 1 1 calc R U . . .
H20B H 0.110987 0.054503 0.986321 0.061 Uiso 1 1 calc R U . . .
C21 C 0.0594(9) 0.0018(6) 0.7860(19) 0.054(4) Uani 1 1 d . . . . .
H21A H 0.086065 -0.031495 0.709298 0.065 Uiso 1 1 calc R U . . .
H21B H 0.008216 -0.020894 0.848427 0.065 Uiso 1 1 calc R U . . .
C22 C 0.0211(8) 0.0651(6) 0.7034(16) 0.044(3) Uani 1 1 d . . . . .
H22A H -0.002214 0.054002 0.594020 0.052 Uiso 1 1 calc R U . . .
H22B H -0.033606 0.085141 0.762592 0.052 Uiso 1 1 calc R U . . .
O8 O 0.1020(6) 0.1124(4) 0.6997(11) 0.047(2) Uani 1 1 d . . . . .

loop_
_atom_site_aniso_label
_atom_site_aniso_U_11
_atom_site_aniso_U_22
_atom_site_aniso_U_33
_atom_site_aniso_U_23
_atom_site_aniso_U_13
_atom_site_aniso_U_12
C1 0.036(5) 0.007(4) 0.047(7) 0.001(4) -0.009(5) -0.002(4)
C2 0.041(6) 0.007(4) 0.045(7) -0.004(4) -0.013(5) -0.001(4)
C3 0.057(7) 0.013(5) 0.047(8) -0.002(5) -0.003(6) 0.000(5)
C4 0.051(7) 0.026(6) 0.047(8) -0.006(5) 0.001(5) -0.003(5)
C5 0.045(6) 0.013(5) 0.061(8) 0.000(5) -0.007(6) -0.001(5)
C6 0.047(6) 0.011(5) 0.072(9) -0.003(5) -0.006(6) 0.002(5)
C7 0.062(7) 0.017(5) 0.038(7) 0.001(5) 0.004(5) -0.003(5)
C8 0.034(5) 0.011(5) 0.050(8) 0.008(5) 0.002(5) 0.000(4)
C9 0.044(6) 0.010(4) 0.043(8) -0.001(4) -0.005(5) -0.006(4)
C10 0.047(7) 0.014(5) 0.057(8) 0.006(5) 0.002(6) 0.004(5)
C11 0.051(7) 0.013(5) 0.053(9) 0.000(5) -0.001(5) 0.007(5)
C12 0.043(6) 0.014(5) 0.063(9) 0.005(5) -0.005(5) -0.001(4)
C13 0.046(7) 0.025(6) 0.050(8) 0.000(5) 0.003(5) 0.005(5)
C14 0.040(6) 0.014(5) 0.062(9) -0.008(5) 0.002(5) -0.003(4)
C15 0.079(7) 0.006(4) 0.051(6) 0.003(4) -0.011(5) 0.005(5)
C16 0.065(7) 0.008(4) 0.056(7) 0.004(4) -0.001(5) -0.006(4)
C17 0.056(6) 0.022(5) 0.047(6) -0.003(4) -0.003(5) -0.003(5)
C18 0.055(6) 0.016(5) 0.046(6) -0.005(4) -0.009(5) 0.004(4)
Cl1 0.0580(18) 0.0142(13) 0.063(2) -0.0062(12) 0.0056(15) 0.0014(11)
Cl2 0.073(2) 0.0436(19) 0.049(2) -0.0017(15) 0.0008(16) 0.0241(17)
O1 0.047(4) 0.008(3) 0.039(5) -0.003(3) -0.003(3) -0.009(3)
O2 0.050(4) 0.013(3) 0.035(4) -0.001(3) -0.006(3) -0.003(3)
O3 0.048(5) 0.017(4) 0.064(6) -0.004(4) -0.004(4) -0.001(3)
O4 0.044(4) 0.009(3) 0.038(5) 0.002(3) -0.006(3) -0.004(3)
O5 0.047(4) 0.012(3) 0.037(5) -0.003(3) -0.003(3) 0.004(3)
O6 0.047(5) 0.026(4) 0.062(6) 0.007(4) -0.007(4) 0.002(4)
O7 0.059(5) 0.010(3) 0.036(4) -0.003(3) -0.009(3) 0.002(3)
Ru1 0.0407(5) 0.0065(4) 0.0382(6) -0.0022(3) -0.0038(4) -0.0006(3)
C19 0.061(8) 0.025(6) 0.057(9) -0.001(6) -0.004(6) 0.003(6)
C20 0.062(8) 0.031(7) 0.060(9) -0.001(6) 0.002(7) 0.000(6)
C21 0.047(7) 0.024(7) 0.090(11) -0.001(7) -0.003(7) -0.009(5)
C22 0.043(7) 0.020(6) 0.068(9) 0.003(6) -0.003(6) -0.008(5)
O8 0.058(5) 0.013(4) 0.069(6) 0.000(4) -0.015(4) 0.000(4)

loop_
_atom_type_symbol
_atom_type_description
_atom_type_scat_dispersion_real
_atom_type_scat_dispersion_imag
_atom_type_scat_source
C C 0.0033 0.0016 'International Tables Vol C Tables 4.2.6.8 and 6.1.1.4'
H H 0.0000 0.0000 'International Tables Vol C Tables 4.2.6.8 and 6.1.1.4'
Cl Cl 0.1484 0.1585 'International Tables Vol C Tables 4.2.6.8 and 6.1.1.4'
O O 0.0106 0.0060 'International Tables Vol C Tables 4.2.6.8 and 6.1.1.4'
Ru Ru -1.2594 0.8363 'International Tables Vol C Tables 4.2.6.8 and 6.1.1.4'

loop_
_geom_angle_atom_site_label_1
_geom_angle_atom_site_label_2
_geom_angle_atom_site_label_3
_geom_angle
_geom_angle_site_symmetry_1
_geom_angle_site_symmetry_3
_geom_angle_publ_flag
O1 C1 C2 117.8(9) . . ?
O1 C1 O2 123.5(9) . . ?
O2 C1 C2 118.7(10) . . ?
C3 C2 C1 126.0(9) . . ?
C3 C2 C7 116.7(10) . . ?
C7 C2 C1 117.3(10) . . ?
C2 C3 Cl1 122.4(9) . . ?
C4 C3 C2 121.8(10) . . ?
C4 C3 Cl1 115.8(9) . . ?
C3 C4 H4 120.5 . . ?
C5 C4 C3 119.0(11) . . ?
C5 C4 H4 120.5 . . ?
C4 C5 C6 120.6(11) . . ?
O3 C5 C4 116.4(11) . . ?
O3 C5 C6 123.0(10) . . ?
C5 C6 H6 120.4 . . ?
C7 C6 C5 119.3(10) . . ?
C7 C6 H6 120.4 . . ?
C2 C7 H7 118.8 . . ?
C6 C7 C2 122.5(11) . . ?
C6 C7 H7 118.8 . . ?
O4 C8 C9 116.8(10) . . ?
O5 C8 C9 119.0(9) . . ?
O5 C8 O4 124.2(10) . . ?
C10 C9 C8 125.2(11) . . ?
C10 C9 C14 117.7(11) . . ?
C14 C9 C8 117.0(10) . . ?
C9 C10 Cl2 122.3(9) . . ?
C11 C10 C9 121.9(12) . . ?
C11 C10 Cl2 115.7(9) . . ?
C10 C11 H11 120.5 . . ?
C10 C11 C12 118.9(11) . . ?
C12 C11 H11 120.5 . . ?
C13 C12 C11 121.1(11) . . ?
O6 C12 C11 120.3(10) . . ?
O6 C12 C13 118.6(12) . . ?
C12 C13 H13 120.8 . . ?
C12 C13 C14 118.4(12) . . ?
C14 C13 H13 120.8 . . ?
C9 C14 H14 119.1 . . ?
C13 C14 C9 121.9(11) . . ?
C13 C14 H14 119.1 . . ?
H15A C15 H15B 108.8 . . ?
C16 C15 H15A 110.7 . . ?
C16 C15 H15B 110.7 . . ?
O7 C15 H15A 110.7 . . ?
O7 C15 H15B 110.7 . . ?
O7 C15 C16 105.0(9) . . ?
C15 C16 H16A 111.0 . . ?
C15 C16 H16B 111.0 . . ?
C15 C16 C17 104.0(9) . . ?
H16A C16 H16B 109.0 . . ?
C17 C16 H16A 111.0 . . ?
C17 C16 H16B 111.0 . . ?
C16 C17 H17A 110.9 . . ?
C16 C17 H17B 110.9 . . ?
C16 C17 C18 104.4(10) . . ?
H17A C17 H17B 108.9 . . ?
C18 C17 H17A 110.9 . . ?
C18 C17 H17B 110.9 . . ?
C17 C18 H18A 110.4 . . ?
C17 C18 H18B 110.4 . . ?
H18A C18 H18B 108.6 . . ?
O7 C18 C17 106.6(9) . . ?
O7 C18 H18A 110.4 . . ?
O7 C18 H18B 110.4 . . ?
C1 O1 Ru1 118.9(6) . . ?
C1 O2 Ru1 118.1(7) . 3_666 ?
C5 O3 H3 109.5 . . ?
C8 O4 Ru1 117.5(7) . . ?
C8 O5 Ru1 118.9(6) . 3_666 ?
C12 O6 H6A 109.5 . . ?
C15 O7 Ru1 114.1(7) . . ?
C18 O7 C15 105.5(8) . . ?
C18 O7 Ru1 121.6(6) . . ?
O1 Ru1 O4 89.0(3) . . ?
O1 Ru1 O5 90.5(3) . 3_666 ?
O1 Ru1 O7 90.1(3) . . ?
O1 Ru1 Ru1 89.7(2) . 3_666 ?
O2 Ru1 O1 179.1(3) 3_666 . ?
O2 Ru1 O4 90.4(3) 3_666 . ?
O2 Ru1 O5 90.1(3) 3_666 3_666 ?
O2 Ru1 O7 90.5(3) 3_666 . ?
O2 Ru1 Ru1 89.7(2) 3_666 3_666 ?
O4 Ru1 O5 179.3(3) . 3_666 ?
O4 Ru1 O7 91.2(3) . . ?
O4 Ru1 Ru1 90.3(2) . 3_666 ?
O5 Ru1 O7 89.3(3) 3_666 . ?
O5 Ru1 Ru1 89.2(2) 3_666 3_666 ?
Ru1 Ru1 O7 178.46(19) 3_666 . ?
H19A C19 H19B 109.2 . . ?
C20 C19 H19A 111.4 . . ?
C20 C19 H19B 111.4 . . ?
O8 C19 H19A 111.4 . . ?
O8 C19 H19B 111.4 . . ?
O8 C19 C20 102.0(10) . . ?
C19 C20 H20A 111.5 . . ?
C19 C20 H20B 111.5 . . ?
H20A C20 H20B 109.3 . . ?
C21 C20 C19 101.5(11) . . ?
C21 C20 H20A 111.5 . . ?
C21 C20 H20B 111.5 . . ?
C20 C21 H21A 111.5 . . ?
C20 C21 H21B 111.5 . . ?
H21A C21 H21B 109.3 . . ?
C22 C21 C20 101.4(10) . . ?
C22 C21 H21A 111.5 . . ?
C22 C21 H21B 111.5 . . ?
C21 C22 H22A 110.6 . . ?
C21 C22 H22B 110.6 . . ?
H22A C22 H22B 108.7 . . ?
O8 C22 C21 105.8(9) . . ?
O8 C22 H22A 110.6 . . ?
O8 C22 H22B 110.6 . . ?
C19 O8 C22 109.9(9) . . ?

loop_
_geom_bond_atom_site_label_1
_geom_bond_atom_site_label_2
_geom_bond_distance
_geom_bond_site_symmetry_2
_geom_bond_publ_flag
C1 C2 1.465(14) . ?
C1 O1 1.259(13) . ?
C1 O2 1.290(12) . ?
C2 C3 1.398(17) . ?
C2 C7 1.413(14) . ?
C3 C4 1.393(16) . ?
C3 Cl1 1.739(11) . ?
C4 H4 0.9500 . ?
C4 C5 1.392(15) . ?
C5 C6 1.392(17) . ?
C5 O3 1.367(13) . ?
C6 H6 0.9500 . ?
C6 C7 1.367(16) . ?
C7 H7 0.9500 . ?
C8 C9 1.484(15) . ?
C8 O4 1.282(13) . ?
C8 O5 1.260(13) . ?
C9 C10 1.395(15) . ?
C9 C14 1.400(17) . ?
C10 C11 1.376(16) . ?
C10 Cl2 1.735(13) . ?
C11 H11 0.9500 . ?
C11 C12 1.410(18) . ?
C12 C13 1.382(16) . ?
C12 O6 1.358(14) . ?
C13 H13 0.9500 . ?
C13 C14 1.397(17) . ?
C14 H14 0.9500 . ?
C15 H15A 0.9900 . ?
C15 H15B 0.9900 . ?
C15 C16 1.498(17) . ?
C15 O7 1.449(12) . ?
C16 H16A 0.9900 . ?
C16 H16B 0.9900 . ?
C16 C17 1.522(17) . ?
C17 H17A 0.9900 . ?
C17 H17B 0.9900 . ?
C17 C18 1.529(15) . ?
C18 H18A 0.9900 . ?
C18 H18B 0.9900 . ?
C18 O7 1.418(13) . ?
O1 Ru1 2.049(7) . ?
O2 Ru1 2.048(7) 3_666 ?
O3 H3 0.8400 . ?
O4 Ru1 2.060(7) . ?
O5 Ru1 2.064(7) 3_666 ?
O6 H6A 0.8400 . ?
O7 Ru1 2.344(7) . ?
Ru1 Ru1 2.2664(16) 3_666 ?
C19 H19A 0.9900 . ?
C19 H19B 0.9900 . ?
C19 C20 1.525(18) . ?
C19 O8 1.438(15) . ?
C20 H20A 0.9900 . ?
C20 H20B 0.9900 . ?
C20 C21 1.505(18) . ?
C21 H21A 0.9900 . ?
C21 H21B 0.9900 . ?
C21 C22 1.503(17) . ?
C22 H22A 0.9900 . ?
C22 H22B 0.9900 . ?
C22 O8 1.444(13) . ?

loop_
_geom_torsion_atom_site_label_1
_geom_torsion_atom_site_label_2
_geom_torsion_atom_site_label_3
_geom_torsion_atom_site_label_4
_geom_torsion
_geom_torsion_site_symmetry_1
_geom_torsion_site_symmetry_2
_geom_torsion_site_symmetry_3
_geom_torsion_site_symmetry_4
_geom_torsion_publ_flag
C1 C2 C3 C4 179.4(11) . . . . ?
C1 C2 C3 Cl1 1.0(17) . . . . ?
C1 C2 C7 C6 -179.9(11) . . . . ?
C2 C1 O1 Ru1 -179.8(7) . . . . ?
C2 C1 O2 Ru1 -179.4(7) . . . 3_666 ?
C2 C3 C4 C5 1.1(19) . . . . ?
C3 C2 C7 C6 -0.5(18) . . . . ?
C3 C4 C5 C6 -1.7(19) . . . . ?
C3 C4 C5 O3 179.7(11) . . . . ?
C4 C5 C6 C7 1.3(19) . . . . ?
C5 C6 C7 C2 -0.1(19) . . . . ?
C7 C2 C3 C4 0.0(18) . . . . ?
C7 C2 C3 Cl1 -178.4(9) . . . . ?
C8 C9 C10 C11 -177.4(10) . . . . ?
C8 C9 C10 Cl2 -0.4(15) . . . . ?
C8 C9 C14 C13 179.2(10) . . . . ?
C9 C8 O4 Ru1 -176.5(7) . . . . ?
C9 C8 O5 Ru1 175.8(7) . . . 3_666 ?
C9 C10 C11 C12 -1.0(17) . . . . ?
C10 C9 C14 C13 1.6(16) . . . . ?
C10 C11 C12 C13 0.4(17) . . . . ?
C10 C11 C12 O6 178.8(10) . . . . ?
C11 C12 C13 C14 1.1(17) . . . . ?
C12 C13 C14 C9 -2.2(17) . . . . ?
C14 C9 C10 C11 0.0(16) . . . . ?
C14 C9 C10 Cl2 176.9(8) . . . . ?
C15 C16 C17 C18 10.6(13) . . . . ?
C16 C15 O7 C18 39.6(12) . . . . ?
C16 C15 O7 Ru1 175.7(7) . . . . ?
C16 C17 C18 O7 13.0(13) . . . . ?
C17 C18 O7 C15 -32.4(12) . . . . ?
C17 C18 O7 Ru1 -164.4(7) . . . . ?
Cl1 C3 C4 C5 179.5(10) . . . . ?
Cl2 C10 C11 C12 -178.1(8) . . . . ?
O1 C1 C2 C3 -157.0(11) . . . . ?
O1 C1 C2 C7 22.4(15) . . . . ?
O1 C1 O2 Ru1 1.7(13) . . . 3_666 ?
O2 C1 C2 C3 24.1(16) . . . . ?
O2 C1 C2 C7 -156.5(10) . . . . ?
O2 C1 O1 Ru1 -0.9(13) . . . . ?
O3 C5 C6 C7 179.8(11) . . . . ?
O4 C8 C9 C10 155.4(10) . . . . ?
O4 C8 C9 C14 -22.0(14) . . . . ?
O4 C8 O5 Ru1 -1.2(13) . . . 3_666 ?
O5 C8 C9 C10 -21.9(15) . . . . ?
O5 C8 C9 C14 160.7(9) . . . . ?
O5 C8 O4 Ru1 0.6(13) . . . . ?
O6 C12 C13 C14 -177.3(10) . . . . ?
O7 C15 C16 C17 -30.2(13) . . . . ?
C19 C20 C21 C22 -42.0(13) . . . . ?
C20 C19 O8 C22 -23.8(13) . . . . ?
C20 C21 C22 O8 28.3(14) . . . . ?
C21 C22 O8 C19 -2.6(14) . . . . ?
O8 C19 C20 C21 40.7(12) . . . . ?

loop_
_twin_individual_id
_twin_individual_mass_fraction_refined
1 0.9738(17)
2 0.0262(17)
